data_7248503
loop_
_publ_author_name
'Gawraczy\'nski, Jakub'
'Leszczy\'nski, Piotr J.'
'Cyra\'nski, Micha\/l K.'
'Dobrzycki, \/Lukasz'
'Ko\'zmi\'nski, Wiktor'
'Fija\/lkowski, Karol J.'
'Grochala, Wojciech'
'Jaro\'n, Tomasz'

_publ_section_title
;
 Synthesis and structural trends in a series of simple
 tetraalkylphosphonium salts
;
_journal_issue 20
_journal_name_full CrystEngComm
_journal_page_first 2673
_journal_page_last 2682
_journal_paper_doi 10.1039/D4CE00210E
_journal_volume 26
_journal_year 2024
_chemical_formula_moiety '2(C8 H20 P), O4 S'
_chemical_formula_sum 'C16 H40 O4 P2 S'
_chemical_formula_weight 390.507
_chemical_name_systematic 'Tetrabutylphosphonium sulfate'
_space_group_crystal_system monoclinic
_space_group_IT_number 14
_space_group_name_Hall '-P 2yn'
_space_group_name_H-M_alt 'P 1 21/n 1'
_symmetry_Int_Tables_number 14
_atom_sites_solution_primary dual
_audit_creation_date 2023-03-21
_audit_creation_method
;
Olex2 1.5
(compiled 2023.02.24 svn.rf166f9f3 for OlexSys, GUI svn.r6725)
;
_audit_update_record
;
2024-02-27 deposited with the CCDC.	2024-04-15 downloaded from the CCDC.
;
_cell_angle_alpha 90
_cell_angle_beta 96.149(2)
_cell_angle_gamma 90
_cell_formula_units_Z 4
_cell_length_a 9.2928(2)
_cell_length_b 11.3811(2)
_cell_length_c 20.3088(4)
_cell_measurement_reflns_used 22898
_cell_measurement_temperature 100.00(10)
_cell_measurement_theta_max 73.0770
_cell_measurement_theta_min 4.3320
_cell_volume 2135.55(7)
_computing_cell_refinement 'CrysAlisPro 1.171.42.49 (Rigaku OD, 2022)'
_computing_data_collection 'CrysAlisPro 1.171.42.49 (Rigaku OD, 2022)'
_computing_data_reduction 'CrysAlisPro 1.171.42.49 (Rigaku OD, 2022)'
_computing_molecular_graphics 'Olex2 1.5 (Dolomanov et al., 2009)'
_computing_publication_material 'Olex2 1.5 (Dolomanov et al., 2009)'
_computing_structure_refinement 'olex2.refine 1.5 (Bourhis et al., 2015)'
_computing_structure_solution 'SHELXT  (Sheldrick, 2015)'
_diffrn_ambient_environment N~2~
_diffrn_ambient_temperature 100.00(10)
_diffrn_detector 'CCD plate'
_diffrn_detector_area_resol_mean 5.2687
_diffrn_detector_type Atlas
_diffrn_measured_fraction_theta_full 1.0000
_diffrn_measured_fraction_theta_max 0.9956
_diffrn_measurement_details
;
List of Runs (angles in degrees, time in seconds):

  # Type    Start    End  Width  t~exp~   \w     \q     \k     \f   Frames
#--------------------------------------------------------------------------
  1  \w    -70.00  32.00   1.00    5.00    --  -41.26  57.00  30.00  102
  2  \w   -117.00 -30.00   1.00    5.00    --  -41.26 -77.00 -90.00   87
  3  \w      6.00  74.00   1.00    5.00    --   41.26 -77.00  90.00   68
  4  \w    -33.00  67.00   1.00    5.00    --   41.26 -38.00-150.00  100
  5  \w      8.00  87.00   1.00    5.00    --   41.26  77.00  30.00   79
  6  \w     12.00 113.00   1.00    5.00    --   41.26  57.00 150.00  101
  7  \w     76.00 158.00   1.00   20.00    --  105.17  59.00 114.62   82
  8  \w     76.00 158.00   1.00   20.00    --  105.17  55.00 -29.00   82
  9  \w     29.00 158.00   1.00   20.00    --  105.17  15.00 -60.00  129
 10  \w     76.00 158.00   1.00   20.00    --  105.17  53.00  53.47   82
 11  \w     73.00 158.00   1.00   20.00    --  105.17  66.00   5.25   85
 12  \w     56.00 112.00   1.00   20.00    --  105.17-125.00-180.00   56
 13  \w     32.00 132.00   1.00   20.00    --  105.17 -45.00  30.00  100
 14  \w     74.00 158.00   1.00   20.00    --  105.17  61.00  60.00   84
 15  \w     32.00 132.00   1.00   20.00    --  105.17 -45.00-180.00  100
 16  \w     78.00 158.00   1.00   20.00    --  105.17  45.00 -60.00   80
 17  \w     74.00 158.00   1.00   20.00    --  105.17  61.00  90.00   84
 18  \w     78.00 158.00   1.00   20.00    --  105.17  45.00  90.00   80
 19  \w     78.00 158.00   1.00   20.00    --  105.17  45.00  99.72   80
 20  \w     74.00 158.00   1.00   20.00    --  105.17  61.00-120.00   84
 21  \w     29.00 106.00   1.00   20.00    --  105.17 -94.00-180.00   77
 22  \w   -117.00 -30.00   1.00    5.00    --  -41.26 -77.00   0.00   87
 23  \w     34.00  82.00   1.00    5.00    --   41.26 -99.00 150.00   48
 24  \w      8.00  87.00   1.00    5.00    --   41.26  77.00-180.00   79
 25  \w     34.00  82.00   1.00    5.00    --   41.26 -99.00  30.00   48
 26  \w      8.00  87.00   1.00    5.00    --   41.26  77.00  90.00   79
 27  \w     15.00 115.00   1.00    5.00    --   41.26  38.00  30.00  100
 28  \w      8.00  87.00   1.00    5.00    --   41.26  77.00 -90.00   79
 29  \w     76.00 158.00   1.00   20.00    --  105.17  58.00 -19.34   82
 30  \w     77.00 158.00   1.00   20.00    --  105.17  54.00 142.59   81
 31  \w     74.00 158.00   1.00   20.00    --  105.17  61.00-150.00   84
 32  \w     56.00 112.00   1.00   20.00    --  105.17-125.00 -30.00   56
 33  \w     29.00 106.00   1.00   20.00    --  105.17 -94.00-150.00   77
 34  \w     32.00 132.00   1.00   20.00    --  105.17 -45.00 -60.00  100
 35  \w     74.00 158.00   1.00   20.00    --  105.17  61.00 -60.00   84
 36  \w     75.00 158.00   1.00   20.00    --  105.17  60.00-175.24   83
 37  \w     73.00 158.00   1.00   20.00    --  105.17  66.00 162.97   85
 38  \w     56.00 112.00   1.00   20.00    --  105.17-125.00 120.00   56
 39  \w     73.00 158.00   1.00   20.00    --  105.17  70.00  16.77   85
 40  \w     74.00 158.00   1.00   20.00    --  105.17  61.00 -90.00   84
 41  \w     74.00 158.00   1.00   20.00    --  105.17  65.00 146.00   84
 42  \w     29.00 106.00   1.00   20.00    --  105.17 -94.00   0.00   77
 43  \w   -121.00   3.00   1.00    5.00    --  -41.26 -19.00-180.00  124
 44  \w   -117.00 -30.00   1.00    5.00    --  -41.26 -77.00-120.00   87
 45  \w   -113.00 -12.00   1.00    5.00    --  -41.26 -57.00 -90.00  101
 46  \w     34.00  82.00   1.00    5.00    --   41.26 -99.00-180.00   48
 47  \w     12.00 113.00   1.00    5.00    --   41.26  57.00  90.00  101
 48  \w     34.00  82.00   1.00    5.00    --   41.26 -99.00  60.00   48
 49  \w      8.00  87.00   1.00    5.00    --   41.26  77.00   0.00   79
;
_diffrn_measurement_device 'four-circle diffractometer'
_diffrn_measurement_device_type 'SuperNova, Single source at offset/far, Atlas'
_diffrn_measurement_method '\w scans'
_diffrn_orient_matrix_type 'CrysAlisPro convention (1999,Acta A55,543-557)'
_diffrn_orient_matrix_UB_11 -0.1602580000
_diffrn_orient_matrix_UB_12 0.0182485000
_diffrn_orient_matrix_UB_13 0.0104581000
_diffrn_orient_matrix_UB_21 0.0448062000
_diffrn_orient_matrix_UB_22 0.0885957000
_diffrn_orient_matrix_UB_23 0.0557514000
_diffrn_orient_matrix_UB_31 -0.0102806000
_diffrn_orient_matrix_UB_32 0.1007765000
_diffrn_orient_matrix_UB_33 -0.0509811000
_diffrn_radiation_monochromator mirror
_diffrn_radiation_probe x-ray
_diffrn_radiation_type 'Cu K\a'
_diffrn_radiation_wavelength 1.54184
_diffrn_reflns_av_R_equivalents 0.048
_diffrn_reflns_Laue_measured_fraction_full 1.0000
_diffrn_reflns_Laue_measured_fraction_max 0.9956
_diffrn_reflns_limit_h_max 11
_diffrn_reflns_limit_h_min -11
_diffrn_reflns_limit_k_max 14
_diffrn_reflns_limit_k_min -14
_diffrn_reflns_limit_l_max 24
_diffrn_reflns_limit_l_min -25
_diffrn_reflns_number 6190
_diffrn_reflns_point_group_measured_fraction_full 1.0000
_diffrn_reflns_point_group_measured_fraction_max 0.9956
_diffrn_reflns_theta_full 67.6840
_diffrn_reflns_theta_max 73.26
_diffrn_reflns_theta_min 4.38
_diffrn_source 'micro-focus sealed X-ray tube'
_diffrn_source_type 'SuperNova (Cu) X-ray Source'
_exptl_absorpt_coefficient_mu 2.887
_exptl_absorpt_correction_T_max -0.010
_exptl_absorpt_correction_T_min 10000000.000
_exptl_absorpt_correction_type analytical
_exptl_absorpt_process_details
;
CrysAlisPro 1.171.42.49 (Rigaku Oxford Diffraction, 2022)
Analytical numeric absorption correction using a multifaceted crystal
model based on expressions derived by R.C. Clark & J.S. Reid.
(Clark, R. C. & Reid, J. S. (1995). Acta Cryst. A51, 887-897)
Empirical absorption correction using spherical harmonics,
implemented in SCALE3 ABSPACK scaling algorithm.
;
_exptl_crystal_colour 'clear colourless'
_exptl_crystal_colour_lustre clear
_exptl_crystal_colour_primary colourless
_exptl_crystal_density_diffrn 1.215
_exptl_crystal_description block
_exptl_crystal_F_000 861.924
_exptl_crystal_recrystallization_method 'Crystallization by slow evaporation of acetonitrile solution.'
_exptl_crystal_size_max 0.21
_exptl_crystal_size_mid 0.105
_exptl_crystal_size_min 0.075
_refine_diff_density_max 0.3167
_refine_diff_density_min -0.3708
_refine_diff_density_rms 0.0511
_refine_ls_d_res_high 0.8050
_refine_ls_d_res_low 10.0960
_refine_ls_goodness_of_fit_ref 1.0313
_refine_ls_hydrogen_treatment constr
_refine_ls_matrix_type full
_refine_ls_number_constraints 64
_refine_ls_number_parameters 237
_refine_ls_number_reflns 6190
_refine_ls_number_restraints 0
_refine_ls_restrained_S_all 1.0313
_refine_ls_R_factor_all 0.0373
_refine_ls_R_factor_gt 0.0324
_refine_ls_shift/su_max 0.0002
_refine_ls_shift/su_mean 0.0001
_refine_ls_structure_factor_coef Fsqd
_refine_ls_weighting_details 'w=1/[\s^2^(Fo^2^)+(0.0411P)^2^+1.0882P] where P=(Fo^2^+2Fc^2^)/3'
_refine_ls_weighting_scheme calc
_refine_ls_wR_factor_gt 0.0814
_refine_ls_wR_factor_ref 0.0829
_reflns_Friedel_coverage 0.0
_reflns_limit_h_max 11
_reflns_limit_h_min -11
_reflns_limit_k_max 14
_reflns_limit_k_min -14
_reflns_limit_l_max 24
_reflns_limit_l_min -25
_reflns_number_gt 5563
_reflns_number_total 6190
_reflns_threshold_expression I>=2u(I)
_twin_special_details
;
Component 2 rotated by 179.9967\% 
around [0.97 -0.00 -0.22] (reciprocal) or [1.00 0.00 0.00] (direct)
;
_cod_data_source_file d4ce00210e2.cif
_cod_data_source_block 06
_cod_depositor_comments 'Adding full bibliography for 7248499--7248509.cif.'
_cod_database_code 7248503
_chemical_oxdiff_formula 'C16 H40 P2 S O4'
_chemical_oxdiff_usercomment 'TJ423 dehydrated at 120 C 1 h, cryst ACN'
_olex2_refinement_description
;
1. Twinned data refinement
 Scales: 0.5116(10)
 0.4884(10)
2. Fixed Uiso
 At 1.2 times of:
  All C(H,H) groups
 At 1.5 times of:
  All C(H,H,H) groups
3. Others
 Sof(C00M)=Sof(C00P)=Sof(H00p)=Sof(H00q)=Sof(H00w)=Sof(H00x)=Sof(H00y)=1-FVAR(1)
 Sof(C00N)=Sof(C00O)=Sof(H00r)=Sof(H00s)=Sof(H00t)=Sof(H00u)=Sof(H00v)=FVAR(1)
4.a Secondary CH2 refined with riding coordinates:
 C008(H00a,H00b), C009(H00z,H), C00A(H00,Ha), C00B(H1,Hb), C00C(H00c,H00d),
 C00D(H2,Hc), C00I(H00k,H00l), C00M(H00p,H00q), C00O(H00u,H00v)
4.b Idealised Me refined as rotating group:
 C00E(H3,Hd,He), C00F(H00e,H00f,H00g), C00G(H00h,H00i,H00j), C00H(H4,Hf,Hg),
 C00J(H5,Hh,Hi), C00K(H6,Hj,Hk), C00L(H00m,H00n,H00o), C00N(H00r,H00s,H00t),
 C00P(H00w,H00x,H00y)
;
_olex2_exptl_crystal_mounting_method loop
_olex2_submission_special_instructions 'No special instructions were received'
_oxdiff_exptl_absorpt_empirical_details
;
Empirical correction (ABSPACK) includes:
- Absorption correction using spherical harmonics
- Frame scaling
;
_oxdiff_exptl_absorpt_empirical_full_max 1.326
_oxdiff_exptl_absorpt_empirical_full_min 0.703
_oxdiff_twin_integration_method simultaneous
_oxdiff_twin_items 2

loop_
_space_group_symop_id
_space_group_symop_operation_xyz
1 x,y,z
2 -x+1/2,y+1/2,-z+1/2
3 -x,-y,-z
4 x-1/2,-y-1/2,z-1/2

loop_
_atom_site_label
_atom_site_type_symbol
_atom_site_fract_x
_atom_site_fract_y
_atom_site_fract_z
_atom_site_U_iso_or_equiv
_atom_site_adp_type
_atom_site_occupancy
_atom_site_refinement_flags_posn
_atom_site_disorder_group
S001 S 0.21802(4) 0.57560(3) 0.368105(19) 0.01828(9) Uani 1.000000 . .
P002 P 0.22610(5) 0.43987(4) 0.16413(2) 0.02018(10) Uani 1.000000 . .
P003 P 0.75926(6) 0.49997(4) 0.39619(2) 0.02598(12) Uani 1.000000 . .
O004 O 0.35212(14) 0.63974(11) 0.35667(7) 0.0282(3) Uani 1.000000 . .
O005 O 0.13519(15) 0.64359(11) 0.41284(6) 0.0241(3) Uani 1.000000 . .
O006 O 0.25504(16) 0.46006(12) 0.39759(8) 0.0369(4) Uani 1.000000 . .
O007 O 0.12867(17) 0.56112(14) 0.30409(6) 0.0351(3) Uani 1.000000 . .
C008 C 0.7848(2) 0.54116(16) 0.31256(8) 0.0271(4) Uani 1.000000 . .
C009 C 0.0468(2) 0.40817(17) 0.18549(9) 0.0271(4) Uani 1.000000 . .
C00A C 0.2285(3) 0.39742(16) 0.07867(8) 0.0304(5) Uani 1.000000 . .
C00B C 0.3447(2) 0.35401(16) 0.22045(8) 0.0240(4) Uani 1.000000 . .
C00C C 0.9051(2) 0.4102(2) 0.42858(9) 0.0360(5) Uani 1.000000 . .
C00D C 0.2821(3) 0.59092(15) 0.17478(9) 0.0300(4) Uani 1.000000 . .
C00E C 0.5008(2) 0.3425(2) 0.20438(11) 0.0372(5) Uani 1.000000 . .
C00F C 0.5790(2) 0.3561(3) 0.46025(10) 0.0457(6) Uani 1.000000 . .
C00G C 0.6703(2) 0.62512(17) 0.27916(9) 0.0316(4) Uani 1.000000 . .
C00H C -0.0777(3) 0.4823(2) 0.15420(13) 0.0453(6) Uani 1.000000 . .
C00I C 0.5941(2) 0.4213(3) 0.39529(10) 0.0428(6) Uani 1.000000 . .
C00J C 0.1931(3) 0.67940(18) 0.13114(10) 0.0447(6) Uani 1.000000 . .
C00K C 0.3597(3) 0.4349(2) 0.04445(10) 0.0490(7) Uani 1.000000 . .
C00L C 0.9222(3) 0.2980(3) 0.38942(11) 0.0617(9) Uani 1.000000 . .
C00M C 0.7021(5) 0.6240(3) 0.44234(18) 0.0266(12) Uani 0.498(6) . 2
C00N C 0.7032(5) 0.7298(3) 0.43675(17) 0.0233(11) Uani 0.502(6) . 1
C00O C 0.7999(5) 0.6219(3) 0.45540(16) 0.0180(10) Uani 0.502(6) . 1
C00P C 0.8053(6) 0.7267(4) 0.44154(19) 0.0296(12) Uani 0.498(6) . 2
H00a H 0.8810(2) 0.57862(16) 0.31281(8) 0.0325(5) Uiso 1.000000 R .
H00b H 0.7855(2) 0.46890(16) 0.28546(8) 0.0325(5) Uiso 1.000000 R .
H00z H 0.0250(2) 0.32506(17) 0.17397(9) 0.0325(5) Uiso 1.000000 R .
H H 0.0487(2) 0.41520(17) 0.23417(9) 0.0325(5) Uiso 1.000000 R .
H00 H 0.2210(3) 0.31073(16) 0.07611(8) 0.0365(5) Uiso 1.000000 R .
Ha H 0.1408(3) 0.43002(16) 0.05313(8) 0.0365(5) Uiso 1.000000 R .
H1 H 0.3461(2) 0.38901(16) 0.26514(8) 0.0288(4) Uiso 1.000000 R .
Hb H 0.3033(2) 0.27411(16) 0.22247(8) 0.0288(4) Uiso 1.000000 R .
H00c H 0.9958(2) 0.4561(2) 0.42983(9) 0.0432(6) Uiso 1.000000 R .
H00d H 0.8912(2) 0.3888(2) 0.47473(9) 0.0432(6) Uiso 1.000000 R .
H2 H 0.2777(3) 0.61297(15) 0.22168(9) 0.0360(5) Uiso 1.000000 R .
Hc H 0.3844(3) 0.59712(15) 0.16569(9) 0.0360(5) Uiso 1.000000 R .
H3 H 0.5033(3) 0.2950(11) 0.1642(4) 0.0558(8) Uiso 1.000000 GR .
Hd H 0.5402(6) 0.4207(2) 0.1972(8) 0.0558(8) Uiso 1.000000 GR .
He H 0.5590(4) 0.3042(12) 0.2414(3) 0.0558(8) Uiso 1.000000 GR .
H00e H 0.4803(6) 0.3254(14) 0.4596(4) 0.0685(10) Uiso 1.000000 GR .
H00f H 0.6480(14) 0.2908(10) 0.4651(4) 0.0685(10) Uiso 1.000000 GR .
H00g H 0.599(2) 0.4103(5) 0.49759(12) 0.0685(10) Uiso 1.000000 GR .
H00h H 0.6771(11) 0.6265(10) 0.23134(13) 0.0475(7) Uiso 1.000000 GR .
H00i H 0.5737(3) 0.5982(7) 0.2875(6) 0.0475(7) Uiso 1.000000 GR .
H00j H 0.6869(10) 0.7044(3) 0.2973(5) 0.0475(7) Uiso 1.000000 GR .
H4 H -0.0736(11) 0.4864(13) 0.10624(17) 0.0680(9) Uiso 1.000000 GR .
Hf H -0.1697(3) 0.4468(9) 0.1632(7) 0.0680(9) Uiso 1.000000 GR .
Hg H -0.0705(11) 0.5618(5) 0.1729(6) 0.0680(9) Uiso 1.000000 GR .
H00k H 0.5125(2) 0.4770(3) 0.38657(10) 0.0513(7) Uiso 1.000000 R .
H00l H 0.5876(2) 0.3638(3) 0.35854(10) 0.0513(7) Uiso 1.000000 R .
H5 H 0.1791(17) 0.6501(8) 0.0855(2) 0.0671(9) Uiso 1.000000 GR .
Hh H 0.0986(8) 0.6901(12) 0.1476(5) 0.0671(9) Uiso 1.000000 GR .
Hi H 0.2442(9) 0.7548(5) 0.1322(7) 0.0671(9) Uiso 1.000000 GR .
H6 H 0.3451(9) 0.4122(14) -0.0023(2) 0.0736(10) Uiso 1.000000 GR .
Hj H 0.3715(12) 0.5203(3) 0.0479(8) 0.0736(10) Uiso 1.000000 GR .
Hk H 0.4466(4) 0.3962(13) 0.0659(6) 0.0736(10) Uiso 1.000000 GR .
H00m H 0.947(2) 0.3180(3) 0.3452(4) 0.0926(14) Uiso 1.000000 GR .
H00n H 0.9991(16) 0.2497(9) 0.4124(6) 0.0926(14) Uiso 1.000000 GR .
H00o H 0.8309(8) 0.2541(10) 0.3854(9) 0.0926(14) Uiso 1.000000 GR .
H00p H 0.6045(5) 0.6490(3) 0.42315(18) 0.0319(15) Uiso 0.498(6) R 2
H00q H 0.6955(5) 0.5998(3) 0.48875(18) 0.0319(15) Uiso 0.498(6) R 2
H00r H 0.7359(19) 0.7685(14) 0.3979(8) 0.0350(17) Uiso 0.502(6) GR 1
H00s H 0.6026(7) 0.7042(4) 0.4265(13) 0.0350(17) Uiso 0.502(6) GR 1
H00t H 0.710(2) 0.7849(11) 0.4740(5) 0.0350(17) Uiso 0.502(6) GR 1
H00u H 0.7842(5) 0.5953(3) 0.50048(16) 0.0217(12) Uiso 0.502(6) R 1
H00v H 0.9028(5) 0.6446(3) 0.45585(16) 0.0217(12) Uiso 0.502(6) R 1
H00w H 0.791(2) 0.7654(16) 0.3982(5) 0.0444(19) Uiso 0.498(6) GR 2
H00x H 0.786(2) 0.7829(13) 0.4761(10) 0.0444(19) Uiso 0.498(6) GR 2
H00y H 0.9052(6) 0.6983(5) 0.4498(15) 0.0444(19) Uiso 0.498(6) GR 2

loop_
_atom_site_aniso_label
_atom_site_aniso_U_11
_atom_site_aniso_U_22
_atom_site_aniso_U_33
_atom_site_aniso_U_12
_atom_site_aniso_U_13
_atom_site_aniso_U_23
S001 0.01527(19) 0.01709(19) 0.02307(19) -0.00073(17) 0.00478(16) -0.00041(15)
P002 0.0280(2) 0.01578(19) 0.01743(19) -0.00026(19) 0.00555(18) 0.00011(15)
P003 0.0399(3) 0.0210(2) 0.0193(2) -0.0001(2) 0.01339(19) -0.00030(16)
O004 0.0159(6) 0.0220(6) 0.0477(8) -0.0016(5) 0.0077(6) 0.0046(6)
O005 0.0297(7) 0.0226(6) 0.0216(6) 0.0006(6) 0.0101(5) -0.0018(5)
O006 0.0238(7) 0.0219(7) 0.0662(10) 0.0029(6) 0.0105(7) 0.0121(7)
O007 0.0356(8) 0.0507(9) 0.0192(6) -0.0143(8) 0.0038(6) -0.0087(6)
C008 0.0363(11) 0.0257(9) 0.0210(8) -0.0034(8) 0.0107(8) -0.0009(7)
C009 0.0247(10) 0.0269(10) 0.0302(9) -0.0038(8) 0.0051(8) -0.0072(7)
C00A 0.0516(14) 0.0225(9) 0.0180(8) 0.0054(9) 0.0075(8) -0.0005(7)
C00B 0.0289(10) 0.0220(9) 0.0206(8) -0.0019(8) -0.0001(7) -0.0022(7)
C00C 0.0162(9) 0.0742(16) 0.0172(8) -0.0111(10) 0.0002(7) 0.0050(9)
C00D 0.0475(13) 0.0183(8) 0.0267(9) -0.0031(9) 0.0158(9) -0.0027(7)
C00E 0.0295(11) 0.0344(12) 0.0472(12) -0.0016(10) 0.0021(9) -0.0159(9)
C00F 0.0242(11) 0.0851(19) 0.0272(10) -0.0200(12) 0.0006(8) 0.0191(11)
C00G 0.0443(13) 0.0304(10) 0.0204(8) -0.0027(9) 0.0046(8) 0.0016(7)
C00H 0.0311(12) 0.0435(13) 0.0601(14) 0.0057(11) -0.0011(11) -0.0059(11)
C00I 0.0140(9) 0.0860(18) 0.0286(10) 0.0062(11) 0.0039(7) 0.0259(11)
C00J 0.0800(19) 0.0212(10) 0.0363(11) 0.0065(11) 0.0213(12) 0.0060(8)
C00K 0.086(2) 0.0342(12) 0.0323(11) -0.0029(13) 0.0325(12) 0.0003(9)
C00L 0.071(2) 0.089(2) 0.0288(11) 0.0607(17) 0.0177(11) 0.0138(12)
C00M 0.028(3) 0.031(2) 0.0218(18) 0.0055(17) 0.0089(17) 0.0006(15)
C00N 0.028(3) 0.0204(19) 0.0222(18) 0.0041(16) 0.0040(15) -0.0027(13)
C00O 0.014(2) 0.0215(19) 0.0184(16) -0.0025(15) 0.0020(14) -0.0040(12)
C00P 0.033(3) 0.029(2) 0.0276(19) 0.0021(19) 0.0041(17) -0.0047(15)

loop_
_atom_type_symbol
_atom_type_scat_dispersion_real
_atom_type_scat_dispersion_imag
_atom_type_scat_Cromer_Mann_a1
_atom_type_scat_Cromer_Mann_a2
_atom_type_scat_Cromer_Mann_a3
_atom_type_scat_Cromer_Mann_a4
_atom_type_scat_Cromer_Mann_b1
_atom_type_scat_Cromer_Mann_b2
_atom_type_scat_Cromer_Mann_b3
_atom_type_scat_Cromer_Mann_b4
_atom_type_scat_Cromer_Mann_c
_atom_type_scat_source
_atom_type_scat_dispersion_source
C 0.01920 0.00962 2.31000 1.02000 1.58860 0.86500 20.84390 10.20750 0.56870 51.65120 0.21560 'International Tables Volume C Table 6.1.1.4 (pp. 500-502)' 'Henke, Gullikson and Davis, At. Data and Nucl. Data Tables, 1993, 54, 2'
H 0.00000 0.00000 0.49300 0.32291 0.14019 0.04081 10.51090 26.12570 3.14236 57.79970 0.00304 'International Tables Volume C Table 6.1.1.4 (pp. 500-502)' 'Henke, Gullikson and Davis, At. Data and Nucl. Data Tables, 1993, 54, 2'
O 0.05239 0.03377 3.04850 2.28680 1.54630 0.86700 13.27710 5.70110 0.32390 32.90890 0.25080 'International Tables Volume C Table 6.1.1.4 (pp. 500-502)' 'Henke, Gullikson and Davis, At. Data and Nucl. Data Tables, 1993, 54, 2'
P 0.30360 0.43703 6.43450 4.17910 1.78000 1.49080 1.90670 27.15700 0.52600 68.16450 1.11490 'International Tables Volume C Table 6.1.1.4 (pp. 500-502)' 'Henke, Gullikson and Davis, At. Data and Nucl. Data Tables, 1993, 54, 2'
S 0.33537 0.55136 6.90530 5.20340 1.43790 1.58630 1.46790 22.21510 0.25360 56.17200 0.86690 'International Tables Volume C Table 6.1.1.4 (pp. 500-502)' 'Henke, Gullikson and Davis, At. Data and Nucl. Data Tables, 1993, 54, 2'

loop_
_exptl_crystal_face_index_h
_exptl_crystal_face_index_k
_exptl_crystal_face_index_l
_exptl_crystal_face_perp_dist
-1 2 -2 0.0471
-6 1 4 0.0430
5 -4 0 0.0331
5 2 -8 0.0211
0 -1 -1 0.0390
0 1 2 0.0552

loop_
_geom_angle_atom_site_label_1
_geom_angle_atom_site_label_2
_geom_angle_atom_site_label_3
_geom_angle
_geom_angle_site_symmetry_1
_geom_angle_site_symmetry_3
_geom_angle_publ_flag
O005 S001 O004 109.96(8) . . ?
O006 S001 O004 109.87(8) . . ?
O006 S001 O005 109.50(8) . . ?
O007 S001 O004 108.66(8) . . ?
O007 S001 O005 108.70(8) . . ?
O007 S001 O006 110.13(9) . . ?
C00A P002 C009 106.54(10) . . ?
C00B P002 C009 105.00(9) . . ?
C00B P002 C00A 113.46(9) . . ?
C00D P002 C009 115.12(10) . . ?
C00D P002 C00A 109.74(8) . . ?
C00D P002 C00B 107.08(9) . . ?
C00C P003 C008 109.15(9) . . ?
C00I P003 C008 108.81(10) . . ?
C00I P003 C00C 109.87(11) . . ?
C00M P003 C008 111.20(13) . . ?
C00M P003 C00C 121.03(17) . . ?
C00M P003 C00I 95.60(18) . . ?
C00O P003 C008 112.29(12) . . ?
C00O P003 C00C 95.58(15) . . ?
C00O P003 C00I 120.10(15) . . ?
C00G C008 P003 115.10(13) . . ?
H00a C008 P003 108.50(7) . . ?
H00a C008 C00G 108.50(11) . . ?
H00b C008 P003 108.50(6) . . ?
H00b C008 C00G 108.50(10) . . ?
H00b C008 H00a 107.5 . . ?
C00H C009 P002 118.13(15) . . ?
H00z C009 P002 107.78(6) . . ?
H00z C009 C00H 107.78(12) . . ?
H C009 P002 107.78(6) . . ?
H C009 C00H 107.78(12) . . ?
H C009 H00z 107.1 . . ?
C00K C00A P002 117.09(16) . . ?
H00 C00A P002 108.03(6) . . ?
H00 C00A C00K 108.03(11) . . ?
Ha C00A P002 108.03(7) . . ?
Ha C00A C00K 108.03(13) . . ?
Ha C00A H00 107.3 . . ?
C00E C00B P002 116.39(14) . . ?
H1 C00B P002 108.19(6) . . ?
H1 C00B C00E 108.19(10) . . ?
Hb C00B P002 108.19(6) . . ?
Hb C00B C00E 108.19(11) . . ?
Hb C00B H1 107.3 . . ?
C00L C00C P003 114.16(15) . . ?
H00c C00C P003 108.72(7) . . ?
H00c C00C C00L 108.72(14) . . ?
H00d C00C P003 108.72(6) . . ?
H00d C00C C00L 108.72(12) . . ?
H00d C00C H00c 107.6 . . ?
C00J C00D P002 115.36(16) . . ?
H2 C00D P002 108.44(6) . . ?
H2 C00D C00J 108.44(10) . . ?
Hc C00D P002 108.44(7) . . ?
Hc C00D C00J 108.44(13) . . ?
Hc C00D H2 107.5 . . ?
H3 C00E C00B 109.5 . . ?
Hd C00E C00B 109.5 . . ?
Hd C00E H3 109.5 . . ?
He C00E C00B 109.5 . . ?
He C00E H3 109.5 . . ?
He C00E Hd 109.5 . . ?
H00e C00F C00I 109.5 . . ?
H00f C00F C00I 109.5 . . ?
H00f C00F H00e 109.5 . . ?
H00g C00F C00I 109.5 . . ?
H00g C00F H00e 109.5 . . ?
H00g C00F H00f 109.5 . . ?
H00h C00G C008 109.5 . . ?
H00i C00G C008 109.5 . . ?
H00i C00G H00h 109.5 . . ?
H00j C00G C008 109.5 . . ?
H00j C00G H00h 109.5 . . ?
H00j C00G H00i 109.5 . . ?
H4 C00H C009 109.5 . . ?
Hf C00H C009 109.5 . . ?
Hf C00H H4 109.5 . . ?
Hg C00H C009 109.5 . . ?
Hg C00H H4 109.5 . . ?
Hg C00H Hf 109.5 . . ?
C00F C00I P003 113.23(14) . . ?
H00k C00I P003 108.93(8) . . ?
H00k C00I C00F 108.93(13) . . ?
H00l C00I P003 108.93(8) . . ?
H00l C00I C00F 108.93(15) . . ?
H00l C00I H00k 107.7 . . ?
H5 C00J C00D 109.5 . . ?
Hh C00J C00D 109.5 . . ?
Hh C00J H5 109.5 . . ?
Hi C00J C00D 109.5 . . ?
Hi C00J H5 109.5 . . ?
Hi C00J Hh 109.5 . . ?
H6 C00K C00A 109.5 . . ?
Hj C00K C00A 109.5 . . ?
Hj C00K H6 109.5 . . ?
Hk C00K C00A 109.5 . . ?
Hk C00K H6 109.5 . . ?
Hk C00K Hj 109.5 . . ?
H00m C00L C00C 109.5 . . ?
H00n C00L C00C 109.5 . . ?
H00n C00L H00m 109.5 . . ?
H00o C00L C00C 109.5 . . ?
H00o C00L H00m 109.5 . . ?
H00o C00L H00n 109.5 . . ?
C00P C00M P003 112.1(3) . . ?
H00p C00M P003 109.19(16) . . ?
H00p C00M C00P 109.2(3) . . ?
H00q C00M P003 109.19(12) . . ?
H00q C00M C00P 109.2(2) . . ?
H00q C00M H00p 107.9 . . ?
H00r C00N C00O 109.5 . . ?
H00s C00N C00O 109.5 . . ?
H00s C00N H00r 109.5 . . ?
H00t C00N C00O 109.5 . . ?
H00t C00N H00r 109.5 . . ?
H00t C00N H00s 109.5 . . ?
C00N C00O P003 111.4(3) . . ?
H00u C00O P003 109.35(10) . . ?
H00u C00O C00N 109.35(18) . . ?
H00v C00O P003 109.35(13) . . ?
H00v C00O C00N 109.4(2) . . ?
H00v C00O H00u 108.0 . . ?
H00w C00P C00M 109.5 . . ?
H00x C00P C00M 109.5 . . ?
H00x C00P H00w 109.5 . . ?
H00y C00P C00M 109.5 . . ?
H00y C00P H00w 109.5 . . ?
H00y C00P H00x 109.5 . . ?

loop_
_geom_bond_atom_site_label_1
_geom_bond_atom_site_label_2
_geom_bond_distance
_geom_bond_site_symmetry_2
_geom_bond_publ_flag
S001 O004 1.4838(13) . ?
S001 O005 1.4719(12) . ?
S001 O006 1.4704(14) . ?
S001 O007 1.4750(13) . ?
P002 C009 1.803(2) . ?
P002 C00A 1.8040(17) . ?
P002 C00B 1.7912(19) . ?
P002 C00D 1.8024(18) . ?
P003 C008 1.8019(17) . ?
P003 C00C 1.768(2) . ?
P003 C00I 1.775(2) . ?
P003 C00M 1.805(4) . ?
P003 C00O 1.849(3) . ?
C008 C00G 1.533(3) . ?
C008 H00a 0.9900 . ?
C008 H00b 0.9900 . ?
C009 C00H 1.516(3) . ?
C009 H00z 0.9900 . ?
C009 H 0.9900 . ?
C00A C00K 1.528(3) . ?
C00A H00 0.9900 . ?
C00A Ha 0.9900 . ?
C00B C00E 1.525(3) . ?
C00B H1 0.9900 . ?
C00B Hb 0.9900 . ?
C00C C00L 1.521(3) . ?
C00C H00c 0.9900 . ?
C00C H00d 0.9900 . ?
C00D C00J 1.525(3) . ?
C00D H2 0.9900 . ?
C00D Hc 0.9900 . ?
C00E H3 0.9800 . ?
C00E Hd 0.9800 . ?
C00E He 0.9800 . ?
C00F C00I 1.534(3) . ?
C00F H00e 0.9800 . ?
C00F H00f 0.9800 . ?
C00F H00g 0.9800 . ?
C00G H00h 0.9800 . ?
C00G H00i 0.9800 . ?
C00G H00j 0.9800 . ?
C00H H4 0.9800 . ?
C00H Hf 0.9800 . ?
C00H Hg 0.9800 . ?
C00I H00k 0.9900 . ?
C00I H00l 0.9900 . ?
C00J H5 0.9800 . ?
C00J Hh 0.9800 . ?
C00J Hi 0.9800 . ?
C00K H6 0.9800 . ?
C00K Hj 0.9800 . ?
C00K Hk 0.9800 . ?
C00L H00m 0.9800 . ?
C00L H00n 0.9800 . ?
C00L H00o 0.9800 . ?
C00M C00P 1.513(7) . ?
C00M H00p 0.9900 . ?
C00M H00q 0.9900 . ?
C00N C00O 1.543(6) . ?
C00N H00r 0.9800 . ?
C00N H00s 0.9800 . ?
C00N H00t 0.9800 . ?
C00O H00u 0.9900 . ?
C00O H00v 0.9900 . ?
C00P H00w 0.9800 . ?
C00P H00x 0.9800 . ?
C00P H00y 0.9800 . ?

loop_
_twin_individual_id
_twin_individual_mass_fraction_refined
_oxdiff_twin_reflns_isolated
_oxdiff_twin_reflns_overlapped
_twin_individual_twin_lattice_type
_twin_individual_twin_matrix_11
_twin_individual_twin_matrix_12
_twin_individual_twin_matrix_13
_twin_individual_twin_matrix_21
_twin_individual_twin_matrix_22
_twin_individual_twin_matrix_23
_twin_individual_twin_matrix_31
_twin_individual_twin_matrix_32
_twin_individual_twin_matrix_33
1 0.5116(10) 10169 39458 ref 1.0000 0.0000 0.0000 0.0000 1.0000 0.0000 0.0000 0.0000 1.0000
2 0.4884(10) 10185 39458 nmt 1.0001 0.0000 0.0003 -0.0000 -1.0000 -0.0000 -0.4609 0.0003 -1.0000

loop_
_exptl_oxdiff_crystal_face_indexfrac_h
_exptl_oxdiff_crystal_face_indexfrac_k
_exptl_oxdiff_crystal_face_indexfrac_l
_exptl_oxdiff_crystal_face_x
_exptl_oxdiff_crystal_face_y
_exptl_oxdiff_crystal_face_z
-0.9981 1.9995 -2.0007 0.1755 0.0209 0.3138
-5.8051 1.1313 4.2906 0.9958 0.0793 -0.0450
5.2547 -3.5477 0.1363 -0.9054 -0.0713 -0.4185
4.5990 2.3018 -8.4934 -0.7839 -0.0635 0.6177
-0.4011 -0.6991 -0.9994 0.0411 -0.1356 -0.0154
0.2019 0.9994 1.9990 0.0068 0.2090 -0.0033
